data_4115103
loop_
_publ_author_name
'Claudio Palomo'
'Mikel Oiarbide'
'Jes\'us M. Garc\'ia'
'Alberto Gonz\'alez'
'Ainara Lecumberri'
'Anthony Linden'

_publ_contact_author_address
; Departamento de Qu\'imica Org\'anica I
  Facultad de Qu\'imica
  Universidad del Pa\'is Vasco
  Apdo 1072
  E-20080 San Sebasti\'an
  Spain
;
_publ_contact_author_email alinden@oci.unizh.ch
_publ_contact_author_fax '41 1 635 6812'
_publ_contact_author_name 'Claudio Palomo'
_publ_contact_author_phone '41 1 635 4228'
_publ_section_title
;
 A Chiral Acrylate Equivalent for Metal-Free Diels-Alder Reactions:
 endo-2-Acryloylisoborneol
;
_journal_name_full 'Journal of the American Chemical Society'
_journal_page_first 10288
_journal_page_last 10289
_journal_paper_doi 10.1021/ja025906e
_journal_volume 124
_journal_year 2002
_chemical_formula_moiety 'C18 H26 O2 '
_chemical_formula_sum 'C18 H26 O2'
_chemical_formula_weight 274.40
_chemical_melting_point 363(1)
_chemical_name_common
; (1R)-2-exo-[(1S,2R,4S)-bicyclo[2.2.1]hept-5-en-2-ylcarbonyl]-1,7,7-
trimethylbicyclo[2.2.1]heptan-2-ol
;
_chemical_name_systematic ' ?'
_space_group_IT_number 4
_symmetry_cell_setting monoclinic
_symmetry_Int_Tables_number 4
_symmetry_space_group_name_Hall 'P 2yb'
_symmetry_space_group_name_H-M 'P 1 21 1'
_atom_sites_solution_hydrogens geom
_atom_sites_solution_primary direct
_cell_angle_alpha 90.0
_cell_angle_beta 96.562(2)
_cell_angle_gamma 90.0
_cell_formula_units_Z 4
_cell_length_a 10.4081(4)
_cell_length_b 7.2528(4)
_cell_length_c 20.396(1)
_cell_measurement_reflns_used 2909
_cell_measurement_temperature 160(1)
_cell_measurement_theta_max 25.0
_cell_measurement_theta_min 2.0
_cell_volume 1529.56(13)
_computing_cell_refinement 'DENZO-SMN (Otwinowski & Minor, 1997)'
_computing_data_collection 'COLLECT (Nonius, 2000)'
_computing_data_reduction 'DENZO-SMN and SCALEPACK (Otwinowski & Minor, 1997)'
_computing_molecular_graphics 'ORTEPII (Johnson, 1976)'
_computing_publication_material 'TEXCIF (Linden, 1999)'
_computing_structure_refinement 'teXsan (Molecular Structure Corporation, 1999)'
_computing_structure_solution 'SIR92 direct methods (Altomare et al., 1994)'
_diffrn_ambient_temperature 160(1)
_diffrn_detector '65 mm CCD camera on \k goniostat'
_diffrn_detector_area_resol_mean 9
_diffrn_measured_fraction_theta_full 1.781
_diffrn_measured_fraction_theta_max 1.781
_diffrn_measurement_device_type 'Nonius KappaCCD diffractometer'
_diffrn_measurement_method '\w scans with \k offsets'
_diffrn_radiation_monochromator 'horizontally mounted graphite crystal'
_diffrn_radiation_source 'fine-focus sealed tube'
_diffrn_radiation_type 'Mo K\a'
_diffrn_radiation_wavelength 0.71073
_diffrn_reflns_av_R_equivalents 0.077
_diffrn_reflns_limit_h_max 12
_diffrn_reflns_limit_h_min -12
_diffrn_reflns_limit_k_max 8
_diffrn_reflns_limit_k_min -8
_diffrn_reflns_limit_l_max 24
_diffrn_reflns_limit_l_min -24
_diffrn_reflns_number 17786
_diffrn_reflns_theta_full 25.0
_diffrn_reflns_theta_max 25.0
_diffrn_reflns_theta_min 2.5
_diffrn_standards_decay_% 0
_diffrn_standards_number 0
_exptl_absorpt_coefficient_mu 0.0753
_exptl_absorpt_correction_type none
_exptl_crystal_colour colourless
_exptl_crystal_density_diffrn 1.191
_exptl_crystal_description plate
_exptl_crystal_F_000 600
_exptl_crystal_size_max 0.30
_exptl_crystal_size_mid 0.15
_exptl_crystal_size_min 0.05
_refine_diff_density_max 0.26
_refine_diff_density_min -0.24
_refine_ls_abs_structure_details
; The enantiomer used in the refinement was based on the known 
configuration of the camphor moiety.
;
_refine_ls_extinction_coef 0.0000041(5)
_refine_ls_extinction_method 'Zachariasen (1967)'
_refine_ls_goodness_of_fit_all 2.0880
_refine_ls_goodness_of_fit_ref 2.2460
_refine_ls_hydrogen_treatment mixed
_refine_ls_matrix_type full
_refine_ls_number_constraints 0
_refine_ls_number_parameters 367
_refine_ls_number_reflns 4173
_refine_ls_number_restraints 0
_refine_ls_R_factor_all 0.0880
_refine_ls_R_factor_gt 0.0606
_refine_ls_shift/su_max 0.0001
_refine_ls_shift/su_mean 0.0000
_refine_ls_structure_factor_coef F
_refine_ls_weighting_details '1/[^2^(F~o~) + (0.010F~o~)^2^]'
_refine_ls_weighting_scheme calc
_refine_ls_wR_factor_all 0.0626
_refine_ls_wR_factor_gt 0.0596
_refine_ls_wR_factor_ref 0.0596
_reflns_number_gt 4173
_reflns_number_total 5243
_reflns_threshold_expression 'I > 2\s(I)'
_cod_data_source_file ja025906e_s2_3.cif
_cod_data_source_block exo-12c
_cod_original_cell_volume 1529.6(1)
_cod_original_formula_sum 'C18 H26 O2 '
_cod_database_code 4115103

loop_
_symmetry_equiv_pos_as_xyz
'+x,  +y,  +z'
'-x, 1/2+y,  -z'

loop_
_atom_site_label
_atom_site_fract_x
_atom_site_fract_y
_atom_site_fract_z
_atom_site_U_iso_or_equiv
_atom_site_adp_type
_atom_site_occupancy
_atom_site_calc_flag
_atom_site_calc_attached_atom
_atom_site_type_symbol
O1 0.4472(2) 0.53571 0.2403(1) 0.0435(8) Uani 1 d ? O
O11 0.3203(2) 0.1006(5) 0.2302(1) 0.0461(8) Uani 1 d ? O
C1 0.4359(3) 0.3675(6) 0.2751(1) 0.036(1) Uani 1 d ? C
C2 0.5663(3) 0.3259(6) 0.3197(2) 0.037(1) Uani 1 d ? C
C3 0.5586(3) 0.1242(6) 0.3416(2) 0.045(1) Uani 1 d ? C
C4 0.4539(3) 0.1273(7) 0.3903(2) 0.055(1) Uani 1 d ? C
C5 0.4195(3) 0.3325(6) 0.3929(2) 0.046(1) Uani 1 d ? C
C6 0.3377(3) 0.3773(6) 0.3271(2) 0.043(1) Uani 1 d ? C
C7 0.6870(3) 0.3712(6) 0.2875(2) 0.047(1) Uani 1 d ? C
C8 0.5478(3) 0.4306(6) 0.3849(2) 0.044(1) Uani 1 d ? C
C9 0.5376(3) 0.6394(7) 0.3805(2) 0.053(1) Uani 1 d ? C
C10 0.6560(3) 0.3881(7) 0.4412(2) 0.059(1) Uani 1 d ? C
C11 0.4002(3) 0.2187(6) 0.2223(2) 0.037(1) Uani 1 d ? C
C12 0.4669(3) 0.2264(6) 0.1600(1) 0.041(1) Uani 1 d ? C
C13 0.5598(3) 0.0559(6) 0.1539(2) 0.043(1) Uani 1 d ? C
C14 0.6356(3) 0.1078(6) 0.0972(2) 0.048(1) Uani 1 d ? C
C15 0.5586(3) 0.0980(7) 0.0428(2) 0.050(1) Uani 1 d ? C
C16 0.4270(3) 0.0395(7) 0.0603(2) 0.049(1) Uani 1 d ? C
C17 0.3725(3) 0.2046(7) 0.0955(2) 0.048(1) Uani 1 d ? C
C18 0.4671(3) -0.0863(6) 0.1186(2) 0.049(1) Uani 1 d ? C
O21 0.2165(2) 0.7386(5) 0.2168(1) 0.0386(7) Uani 1 d ? O
O31 -0.0133(2) 0.5456(5) 0.3025(1) 0.0479(8) Uani 1 d ? O
C21 0.0844(3) 0.6753(6) 0.2124(1) 0.036(1) Uani 1 d ? C
C22 -0.0100(3) 0.7908(6) 0.1619(1) 0.035(1) Uani 1 d ? C
C23 -0.1483(3) 0.7204(6) 0.1717(1) 0.039(1) Uani 1 d ? C
C24 -0.1533(3) 0.5238(6) 0.1443(2) 0.044(1) Uani 1 d ? C
C25 -0.0199(3) 0.5018(6) 0.1199(1) 0.039(1) Uani 1 d ? C
C26 0.0796(3) 0.4823(6) 0.1812(2) 0.039(1) Uani 1 d ? C
C27 0.0050(3) 0.9955(6) 0.1650(2) 0.042(1) Uani 1 d ? C
C28 0.0067(3) 0.6944(6) 0.0947(1) 0.039(1) Uani 1 d ? C
C29 0.1420(3) 0.7187(7) 0.0706(2) 0.049(1) Uani 1 d ? C
C30 -0.0916(3) 0.7597(6) 0.0378(2) 0.050(1) Uani 1 d ? C
C31 0.0452(3) 0.6773(6) 0.2835(2) 0.038(1) Uani 1 d ? C
C32 0.0799(3) 0.8402(6) 0.3274(2) 0.039(1) Uani 1 d ? C
C33 -0.0435(3) 0.9496(6) 0.3446(2) 0.043(1) Uani 1 d ? C
C34 0.0116(3) 1.1251(6) 0.3749(2) 0.049(1) Uani 1 d ? C
C35 0.0726(3) 1.0853(7) 0.4335(2) 0.051(1) Uani 1 d ? C
C36 0.0573(3) 0.8813(6) 0.4441(2) 0.046(1) Uani 1 d ? C
C37 0.1433(3) 0.7822(6) 0.3969(2) 0.043(1) Uani 1 d ? C
C38 -0.0751(3) 0.8467(6) 0.4063(2) 0.049(1) Uani 1 d ? C
H1 0.386(3) 0.589(6) 0.237(2) 0.06459 Uiso 1 d ? H
H5 0.381 0.368 0.431 0.055 Uiso 1 calc C5 H
H12 0.514 0.338 0.159 0.049 Uiso 1 calc C12 H
H13 0.609 0.016 0.193 0.052 Uiso 1 calc C13 H
H14 0.724 0.142 0.101 0.057 Uiso 1 calc C14 H
H15 0.581 0.123 0.000 0.060 Uiso 1 calc C15 H
H16 0.371 -0.013 0.025 0.059 Uiso 1 calc C16 H
H31 0.533 0.046 0.305 0.054 Uiso 1 calc C3 H
H32 0.639 0.084 0.363 0.054 Uiso 1 calc C3 H
H41 0.381 0.056 0.374 0.066 Uiso 1 calc C4 H
H42 0.488 0.083 0.433 0.066 Uiso 1 calc C4 H
H61 0.271 0.289 0.318 0.052 Uiso 1 calc C6 H
H62 0.301 0.497 0.328 0.052 Uiso 1 calc C6 H
H71 0.761 0.326 0.314 0.056 Uiso 1 calc C7 H
H72 0.681 0.315 0.245 0.056 Uiso 1 calc C7 H
H73 0.694 0.501 0.283 0.056 Uiso 1 calc C7 H
H91 0.486 0.673 0.341 0.063 Uiso 1 calc C9 H
H92 0.622 0.691 0.381 0.063 Uiso 1 calc C9 H
H93 0.499 0.685 0.417 0.063 Uiso 1 calc C9 H
H101 0.664 0.258 0.447 0.070 Uiso 1 calc C10 H
H102 0.735 0.437 0.430 0.070 Uiso 1 calc C10 H
H103 0.635 0.442 0.481 0.070 Uiso 1 calc C10 H
H171 0.372 0.313 0.069 0.058 Uiso 1 calc C17 H
H172 0.287 0.180 0.105 0.058 Uiso 1 calc C17 H
H181 0.509 -0.195 0.107 0.059 Uiso 1 calc C18 H
H182 0.398 -0.118 0.143 0.059 Uiso 1 calc C18 H
H21 0.223(3) 0.857(6) 0.218(2) 0.05699 Uiso 1 d ? H
H25 -0.016 0.407 0.088 0.047 Uiso 1 calc C25 H
H33 -0.112 0.962 0.310 0.052 Uiso 1 calc C33 H
H34 0.004 1.244 0.355 0.059 Uiso 1 calc C34 H
H35 0.118 1.170 0.463 0.061 Uiso 1 calc C35 H
H36 0.068 0.841 0.489 0.055 Uiso 1 calc C36 H
H231 -0.213 0.795 0.148 0.047 Uiso 1 calc C23 H
H232 -0.161 0.720 0.217 0.047 Uiso 1 calc C23 H
H241 -0.221 0.511 0.109 0.053 Uiso 1 calc C24 H
H242 -0.165 0.437 0.178 0.053 Uiso 1 calc C24 H
H261 0.162 0.448 0.169 0.047 Uiso 1 calc C26 H
H262 0.052 0.393 0.211 0.047 Uiso 1 calc C26 H
H271 -0.063 1.052 0.137 0.051 Uiso 1 calc C27 H
H272 0.086 1.029 0.151 0.051 Uiso 1 calc C27 H
H273 0.002 1.036 0.209 0.051 Uiso 1 calc C27 H
H291 0.207 0.678 0.104 0.058 Uiso 1 calc C29 H
H292 0.146 0.648 0.032 0.058 Uiso 1 calc C29 H
H293 0.156 0.845 0.061 0.058 Uiso 1 calc C29 H
H301 -0.072 0.882 0.026 0.060 Uiso 1 calc C30 H
H302 -0.176 0.756 0.051 0.060 Uiso 1 calc C30 H
H303 -0.088 0.681 0.001 0.060 Uiso 1 calc C30 H
H321 0.136 0.921 0.307 0.047 Uiso 1 calc C32 H
H371 0.141 0.652 0.402 0.052 Uiso 1 calc C37 H
H372 0.230 0.823 0.404 0.052 Uiso 1 calc C37 H
H381 -0.144 0.901 0.426 0.059 Uiso 1 calc C38 H
H382 -0.093 0.720 0.399 0.059 Uiso 1 calc C38 H

loop_
_atom_site_aniso_label
_atom_site_aniso_U_11
_atom_site_aniso_U_22
_atom_site_aniso_U_33
_atom_site_aniso_U_23
_atom_site_aniso_U_13
_atom_site_aniso_U_12
_atom_site_aniso_type_symbol
O1 0.030(1) 0.039(2) 0.062(1) 0.007(1) 0.008(1) 0.004(1) O
O11 0.030(1) 0.048(2) 0.061(1) -0.001(1) 0.005(1) -0.011(1) O
C1 0.021(2) 0.037(2) 0.051(2) 0.004(2) 0.007(1) 0.001(1) C
C2 0.021(2) 0.044(2) 0.047(2) 0.003(2) 0.004(1) 0.001(1) C
C3 0.031(2) 0.041(2) 0.061(2) 0.008(2) 0.002(2) 0.006(2) C
C4 0.044(2) 0.059(3) 0.063(2) 0.014(2) 0.015(2) -0.007(2) C
C5 0.036(2) 0.051(3) 0.051(2) -0.004(2) 0.011(2) -0.003(2) C
C6 0.025(2) 0.044(2) 0.062(2) 0.000(2) 0.011(2) -0.002(1) C
C7 0.023(2) 0.060(3) 0.057(2) 0.008(2) 0.002(1) -0.004(2) C
C8 0.028(2) 0.054(3) 0.047(2) 0.002(2) 0.000(1) 0.000(2) C
C9 0.042(2) 0.055(3) 0.060(2) -0.010(2) 0.003(2) 0.000(2) C
C10 0.051(2) 0.067(3) 0.057(2) -0.008(2) 0.001(2) 0.001(2) C
C11 0.024(2) 0.033(2) 0.054(2) -0.001(2) 0.001(1) 0.006(2) C
C12 0.028(2) 0.043(2) 0.051(2) 0.005(2) 0.005(1) -0.002(2) C
C13 0.036(2) 0.045(2) 0.048(2) -0.002(2) 0.002(1) 0.005(2) C
C14 0.032(2) 0.053(3) 0.061(2) 0.000(2) 0.014(2) 0.001(2) C
C15 0.049(2) 0.052(3) 0.051(2) -0.001(2) 0.016(2) 0.005(2) C
C16 0.042(2) 0.056(3) 0.048(2) -0.007(2) -0.001(2) -0.001(2) C
C17 0.032(2) 0.058(3) 0.054(2) 0.006(2) 0.002(2) 0.005(2) C
C18 0.040(2) 0.049(3) 0.060(2) -0.004(2) 0.009(2) -0.001(2) C
O21 0.020(1) 0.038(1) 0.057(1) 0.002(1) 0.0046(9) 0.001(1) O
O31 0.042(1) 0.048(2) 0.054(1) 0.003(1) 0.004(1) -0.012(1) O
C21 0.024(2) 0.040(2) 0.042(2) 0.001(2) 0.001(1) -0.004(1) C
C22 0.024(2) 0.036(2) 0.044(2) 0.001(2) 0.005(1) -0.003(1) C
C23 0.022(2) 0.047(2) 0.048(2) 0.005(2) 0.002(1) -0.001(2) C
C24 0.032(2) 0.053(3) 0.048(2) 0.004(2) 0.006(1) -0.010(2) C
C25 0.035(2) 0.038(2) 0.045(2) -0.002(2) 0.005(1) -0.005(1) C
C26 0.036(2) 0.032(2) 0.051(2) 0.002(2) 0.008(1) 0.000(1) C
C27 0.029(2) 0.045(2) 0.052(2) 0.004(2) 0.002(1) 0.000(2) C
C28 0.027(2) 0.044(2) 0.046(2) -0.004(2) 0.004(1) -0.006(1) C
C29 0.039(2) 0.057(3) 0.051(2) -0.005(2) 0.012(2) -0.008(2) C
C30 0.045(2) 0.057(3) 0.046(2) 0.000(2) 0.003(2) -0.009(2) C
C31 0.025(2) 0.039(2) 0.048(2) 0.006(2) -0.004(1) 0.003(2) C
C32 0.030(2) 0.043(2) 0.047(2) -0.001(2) 0.012(1) -0.004(2) C
C33 0.031(2) 0.047(2) 0.052(2) 0.001(2) 0.004(1) 0.004(2) C
C34 0.045(2) 0.046(2) 0.059(2) 0.001(2) 0.015(2) 0.009(2) C
C35 0.044(2) 0.053(3) 0.058(2) -0.008(2) 0.014(2) -0.002(2) C
C36 0.037(2) 0.057(3) 0.045(2) -0.002(2) 0.007(1) -0.001(2) C
C37 0.030(2) 0.051(3) 0.048(2) 0.001(2) 0.001(1) -0.002(2) C
C38 0.031(2) 0.061(3) 0.056(2) 0.000(2) 0.011(2) 0.001(2) C

loop_
_atom_type_symbol
_atom_type_description
_atom_type_number_in_cell
_atom_type_scat_dispersion_real
_atom_type_scat_dispersion_imag
_atom_type_scat_source
C C 72 0.0030 0.0020
; International Tables for Crystallography (1992).
Vol. C, Tables 4.2.6.8 and 6.1.1.1
;
H H 104 0.0000 0.0000
; International Tables for Crystallography (1992).
Vol. C, Table 6.1.1.2
;
O O 8 0.0110 0.0060
; International Tables for Crystallography (1992).
Vol. C, Tables 4.2.6.8 and 6.1.1.1
;

loop_
_geom_angle_atom_site_label_1
_geom_angle_atom_site_label_2
_geom_angle_atom_site_label_3
_geom_angle
_geom_angle_publ_flag
O1 C1 C2 109.7(2) yes
O1 C1 C6 113.5(3) yes
O1 C1 C11 106.2(2) yes
C2 C1 C6 101.8(2) yes
C2 C1 C11 113.1(3) yes
C6 C1 C11 112.6(2) yes
C1 C2 C3 106.3(2) yes
C1 C2 C7 114.2(3) yes
C1 C2 C8 102.5(2) yes
C3 C2 C7 114.0(3) yes
C3 C2 C8 101.5(3) yes
C7 C2 C8 116.9(3) yes
C2 C3 C4 103.7(3) yes
C3 C4 C5 102.7(3) yes
C4 C5 C6 106.4(3) yes
C4 C5 C8 103.7(3) yes
C6 C5 C8 102.2(3) yes
C1 C6 C5 104.1(2) yes
C2 C8 C5 93.3(3) yes
C2 C8 C9 116.6(3) yes
C2 C8 C10 112.6(3) yes
C5 C8 C9 114.3(3) yes
C5 C8 C10 113.4(3) yes
C9 C8 C10 106.4(3) yes
O11 C11 C1 121.0(3) yes
O11 C11 C12 121.4(3) yes
C1 C11 C12 117.6(3) yes
C11 C12 C13 112.3(3) yes
C11 C12 C17 113.5(2) yes
C13 C12 C17 100.8(3) yes
C12 C13 C14 104.0(3) yes
C12 C13 C18 101.8(2) yes
C14 C13 C18 99.4(3) yes
C13 C14 C15 108.3(3) yes
C14 C15 C16 107.6(3) yes
C15 C16 C17 106.5(3) yes
C15 C16 C18 100.2(3) yes
C17 C16 C18 100.6(3) yes
C12 C17 C16 104.0(3) yes
C13 C18 C16 93.7(3) yes
O21 C21 C22 112.8(2) yes
O21 C21 C26 107.5(2) yes
O21 C21 C31 106.9(2) yes
C22 C21 C26 103.0(2) yes
C22 C21 C31 113.3(2) yes
C26 C21 C31 113.3(3) yes
C21 C22 C23 104.9(2) yes
C21 C22 C27 116.4(3) yes
C21 C22 C28 102.2(2) yes
C23 C22 C27 114.3(3) yes
C23 C22 C28 99.3(2) yes
C27 C22 C28 117.4(3) yes
C22 C23 C24 104.5(2) yes
C23 C24 C25 102.8(3) yes
C24 C25 C26 107.2(2) yes
C24 C25 C28 102.7(3) yes
C26 C25 C28 103.1(3) yes
C21 C26 C25 103.9(3) yes
C22 C28 C25 94.1(2) yes
C22 C28 C29 114.9(3) yes
C22 C28 C30 113.2(3) yes
C25 C28 C29 114.6(3) yes
C25 C28 C30 114.1(3) yes
C29 C28 C30 106.0(3) yes
O31 C31 C21 118.9(3) yes
O31 C31 C32 121.5(3) yes
C21 C31 C32 119.6(3) yes
C31 C32 C33 112.4(2) yes
C31 C32 C37 112.3(3) yes
C33 C32 C37 101.8(2) yes
C32 C33 C34 103.6(2) yes
C32 C33 C38 101.2(3) yes
C34 C33 C38 100.5(3) yes
C33 C34 C35 108.0(3) yes
C34 C35 C36 107.2(3) yes
C35 C36 C37 106.7(3) yes
C35 C36 C38 101.2(3) yes
C37 C36 C38 99.3(3) yes
C32 C37 C36 102.9(3) yes
C33 C38 C36 93.9(2) yes
C1 O1 H1 112(3) no
C2 C3 H31 110.9 no
C2 C3 H32 110.9 no
C4 C3 H31 110.9 no
C4 C3 H32 110.9 no
H31 C3 H32 109.5 no
C3 C4 H41 111.1 no
C3 C4 H42 111.2 no
C5 C4 H41 111.2 no
C5 C4 H42 111.2 no
H41 C4 H42 109.5 no
C4 C5 H5 114.4 no
C6 C5 H5 114.4 no
C8 C5 H5 114.4 no
C1 C6 H61 110.8 no
C1 C6 H62 110.8 no
C5 C6 H61 110.8 no
C5 C6 H62 110.8 no
H61 C6 H62 109.5 no
C2 C7 H71 109.5 no
C2 C7 H72 109.5 no
C2 C7 H73 109.5 no
H71 C7 H72 109.5 no
H71 C7 H73 109.5 no
H72 C7 H73 109.5 no
C8 C9 H91 109.5 no
C8 C9 H92 109.5 no
C8 C9 H93 109.5 no
H91 C9 H92 109.5 no
H91 C9 H93 109.5 no
H92 C9 H93 109.5 no
C8 C10 H101 109.5 no
C8 C10 H102 109.5 no
C8 C10 H103 109.5 no
H101 C10 H102 109.5 no
H101 C10 H103 109.5 no
H102 C10 H103 109.5 no
C11 C12 H12 110.0 no
C13 C12 H12 110.0 no
C17 C12 H12 110.0 no
C12 C13 H13 116.4 no
C14 C13 H13 116.4 no
C18 C13 H13 116.4 no
C13 C14 H14 125.9 no
C15 C14 H14 125.9 no
C14 C15 H15 126.2 no
C16 C15 H15 126.2 no
C15 C16 H16 115.8 no
C17 C16 H16 115.8 no
C18 C16 H16 115.8 no
C12 C17 H171 110.8 no
C12 C17 H172 110.8 no
C16 C17 H171 110.8 no
C16 C17 H172 110.8 no
H171 C17 H172 109.5 no
C13 C18 H181 113.3 no
C13 C18 H182 113.3 no
C16 C18 H181 113.3 no
C16 C18 H182 113.3 no
H181 C18 H182 109.5 no
C21 O21 H21 113(2) no
C22 C23 H231 110.7 no
C22 C23 H232 110.7 no
C24 C23 H231 110.7 no
C24 C23 H232 110.7 no
H231 C23 H232 109.5 no
C23 C24 H241 111.1 no
C23 C24 H242 111.1 no
C25 C24 H241 111.1 no
C25 C24 H242 111.1 no
H241 C24 H242 109.5 no
C24 C25 H25 114.2 no
C26 C25 H25 114.2 no
C28 C25 H25 114.2 no
C21 C26 H261 110.9 no
C21 C26 H262 110.9 no
C25 C26 H261 110.9 no
C25 C26 H262 110.9 no
H261 C26 H262 109.5 no
C22 C27 H271 109.5 no
C22 C27 H272 109.5 no
C22 C27 H273 109.5 no
H271 C27 H272 109.5 no
H271 C27 H273 109.5 no
H272 C27 H273 109.5 no
C28 C29 H291 109.5 no
C28 C29 H292 109.5 no
C28 C29 H293 109.5 no
H291 C29 H292 109.5 no
H291 C29 H293 109.5 no
H292 C29 H293 109.5 no
C28 C30 H301 109.5 no
C28 C30 H302 109.5 no
C28 C30 H303 109.5 no
H301 C30 H302 109.5 no
H301 C30 H303 109.5 no
H302 C30 H303 109.5 no
C31 C32 H321 110.0 no
C33 C32 H321 110.0 no
C37 C32 H321 110.0 no
C32 C33 H33 116.4 no
C34 C33 H33 116.4 no
C38 C33 H33 116.4 no
C33 C34 H34 126.0 no
C35 C34 H34 126.0 no
C34 C35 H35 126.4 no
C36 C35 H35 126.4 no
C35 C36 H36 115.8 no
C37 C36 H36 115.8 no
C38 C36 H36 115.8 no
C32 C37 H371 111.1 no
C32 C37 H372 111.1 no
C36 C37 H371 111.1 no
C36 C37 H372 111.1 no
H371 C37 H372 109.5 no
C33 C38 H381 113.2 no
C33 C38 H382 113.2 no
C36 C38 H381 113.2 no
C36 C38 H382 113.2 no
H381 C38 H382 109.5 no

loop_
_geom_bond_atom_site_label_1
_geom_bond_atom_site_label_2
_geom_bond_distance
_geom_bond_publ_flag
O1 C1 1.423(4) yes
O11 C11 1.217(4) yes
C1 C2 1.575(4) yes
C1 C6 1.555(4) yes
C1 C11 1.540(5) yes
C2 C3 1.535(5) yes
C2 C7 1.518(4) yes
C2 C8 1.562(5) yes
C3 C4 1.555(4) yes
C4 C5 1.534(5) yes
C5 C6 1.540(5) yes
C5 C8 1.537(4) yes
C8 C9 1.521(5) yes
C8 C10 1.544(5) yes
C11 C12 1.517(4) yes
C12 C13 1.583(5) yes
C12 C17 1.557(4) yes
C13 C14 1.520(4) yes
C13 C18 1.534(5) yes
C14 C15 1.294(5) yes
C15 C16 1.516(5) yes
C16 C17 1.538(5) yes
C16 C18 1.520(5) yes
O21 C21 1.443(4) yes
O31 C31 1.220(4) yes
C21 C22 1.580(4) yes
C21 C26 1.537(5) yes
C21 C31 1.550(4) yes
C22 C23 1.562(4) yes
C22 C27 1.494(5) yes
C22 C28 1.565(4) yes
C23 C24 1.530(5) yes
C24 C25 1.536(4) yes
C25 C26 1.537(4) yes
C25 C28 1.524(5) yes
C28 C29 1.554(4) yes
C28 C30 1.532(5) yes
C31 C32 1.501(5) yes
C32 C33 1.583(4) yes
C32 C37 1.552(5) yes
C33 C34 1.500(5) yes
C33 C38 1.531(5) yes
C34 C35 1.321(5) yes
C35 C36 1.506(6) yes
C36 C37 1.562(4) yes
C36 C38 1.521(5) yes
O1 H1 0.74(4) no
C3 H31 0.950 no
C3 H32 0.950 no
C4 H41 0.950 no
C4 H42 0.950 no
C5 H5 0.950 no
C6 H61 0.950 no
C6 H62 0.950 no
C7 H71 0.950 no
C7 H72 0.950 no
C7 H73 0.950 no
C9 H91 0.950 no
C9 H92 0.950 no
C9 H93 0.950 no
C10 H101 0.950 no
C10 H102 0.950 no
C10 H103 0.950 no
C12 H12 0.950 no
C13 H13 0.950 no
C14 H14 0.950 no
C15 H15 0.950 no
C16 H16 0.950 no
C17 H171 0.950 no
C17 H172 0.950 no
C18 H181 0.950 no
C18 H182 0.950 no
O21 H21 0.86(4) no
C23 H231 0.950 no
C23 H232 0.950 no
C24 H241 0.950 no
C24 H242 0.950 no
C25 H25 0.950 no
C26 H261 0.950 no
C26 H262 0.950 no
C27 H271 0.950 no
C27 H272 0.950 no
C27 H273 0.950 no
C29 H291 0.950 no
C29 H292 0.950 no
C29 H293 0.950 no
C30 H301 0.950 no
C30 H302 0.950 no
C30 H303 0.950 no
C32 H321 0.950 no
C33 H33 0.950 no
C34 H34 0.950 no
C35 H35 0.950 no
C36 H36 0.950 no
C37 H371 0.950 no
C37 H372 0.950 no
C38 H381 0.950 no
C38 H382 0.950 no
